data_4326664
loop_
_publ_author_name
'Marco Taddei'
'Ferdinando Costantino'
'Valentina Manuali'
'Riccardo Vivani'

_publ_contact_author_address
;
Dipartimento di Chimica,
Perugia University,
Via Elce di Sotto 8, 06123 Perugia, Italy.
;
_publ_contact_author_email marcotaddei@hotmail.com
_publ_contact_author_name 'Dr Marco Taddei'
_publ_section_title
;
 New Hybrid Zirconium Aminophosphonates Containing Piperidine and
 Bipiperidine Groups
;
_journal_name_full 'Inorganic Chemistry'
_journal_page_first 10835
_journal_page_last 10843
_journal_paper_doi 10.1021/ic201381t
_journal_volume 50
_journal_year 2011
_chemical_formula_moiety ZrF2(HF)(O3PCH2-NC5H10)
_chemical_formula_sum 'C6 H12 F3 N O3 P Zr'
_chemical_formula_weight 325.26
_space_group_IT_number 2
_symmetry_cell_setting triclinic
_symmetry_space_group_name_Hall '-P 1'
_symmetry_space_group_name_H-M 'P -1'
_audit_creation_method 'from EXP file using GSAS2CIF'
_cell_angle_alpha 77.932(4)
_cell_angle_beta 87.031(6)
_cell_angle_gamma 78.953(5)
_cell_formula_units_Z 2
_cell_length_a 6.64837(32)
_cell_length_b 7.13962(34)
_cell_length_c 12.2320(6)
_cell_measurement_temperature 298
_cell_volume 557.22(5)
_computing_structure_refinement GSAS
_computing_structure_solution FOX
_diffrn_ambient_temperature 298
_diffrn_radiation_polarisn_ratio 0.8
_diffrn_radiation_probe x-ray
_exptl_absorpt_correction_T_max 1.00000
_exptl_absorpt_correction_T_min 1.00000
_exptl_absorpt_process_details
;   GSAS Absorption/surface roughness correction: function number 0
 No correction is applied.
;
_pd_calc_method 'Rietveld Refinement'
_pd_phase_name ZPD
_pd_proc_ls_background_function
;   GSAS Background function number 1 with 16 terms.
 Shifted Chebyshev function of 1st kind
      1:    656.142     2:   -353.487     3:    161.567     4:   -224.597    
      5:    129.718     6:   -74.3148     7:    49.4793     8:   -46.4553    
      9:    21.1148    10:    7.72313    11:   -16.3554    12:   -44.1898    
     13:    56.7285    14:   -12.2649    15:   -16.5489    16:    22.5529    
;
_pd_proc_ls_pref_orient_corr
;   March-Dollase
 AXIS  1 Ratio=   0.94355  h= 0.000  k= 0.000  l= 1.000
 Prefered orientation correction range: Min=   0.91659, Max=   1.19028
;
_pd_proc_ls_profile_function
;
 CW Profile function number 3 with  19 terms
 Pseudovoigt profile coefficients as parameterized in
 P. Thompson, D.E. Cox & J.B. Hastings (1987). J. Appl. Cryst.,20,79-83.
 Asymmetry correction of L.W. Finger, D.E. Cox & A. P. Jephcoat (1994).
 J. Appl. Cryst.,27,892-900.
 Peak tails are ignored  where the intensity is below 0.0010 times the peak
   Aniso. broadening axis   0.0   0.0   1.0
;
_pd_proc_ls_prof_R_factor 0.0968
_pd_proc_ls_prof_wR_expected 0.0198
_pd_proc_ls_prof_wR_factor 0.1277
_refine_ls_goodness_of_fit_all 6.72
_refine_ls_matrix_type full
_refine_ls_number_parameters 71
_refine_ls_number_restraints 45
_refine_ls_R_Fsqd_factor 0.05745
_refine_ls_shift/su_max 0.06
_refine_ls_shift/su_mean 0.01
_cod_data_source_file ic201381t_si_002_2.cif
_cod_data_source_block compound_ZPD
_cod_original_cell_volume 557.22(4)
_cod_database_code 4326664
_gsas_exptl_extinct_corr_t_min 1.00000
_gsas_exptl_extinct_corr_t_max 1.00000

loop_
_symmetry_equiv_pos_site_id
_symmetry_equiv_pos_as_xyz
1 +x,+y,+z
-1 -x,-y,-z

loop_
_atom_site_type_symbol
_atom_site_label
_atom_site_fract_x
_atom_site_fract_y
_atom_site_fract_z
_atom_site_occupancy
_atom_site_thermal_displace_type
_atom_site_U_iso_or_equiv
_atom_site_symmetry_multiplicity
Zr Zr(1) 0.2550(7) 0.8822(7) 0.66129(33) 1.0 Uiso 0.0237(13) 2
F F(1) 0.3162(25) 0.6961(20) 0.5742(12) 1.0 Uiso 0.0237(13) 2
F F(2) 0.3188(26) 0.6490(24) 0.7946(13) 1.0 Uiso 0.0237(13) 2
F F(3) 0.1912(23) 1.0674(21) 0.7558(12) 1.0 Uiso 0.0237(13) 2
O O(1) -0.0533(23) 0.8684(25) 0.6726(14) 1.0 Uiso 0.0237(13) 2
O O(2) 0.2136(31) 1.1228(23) 0.5112(10) 1.0 Uiso 0.0237(13) 2
O O(3) 0.5667(22) 0.8841(25) 0.6652(15) 1.0 Uiso 0.0237(13) 2
P P(1) 0.7754(17) 0.7970(15) 0.6200(8) 1.0 Uiso 0.0237(13) 2
C C(4) 0.825(4) 0.5194(20) 0.6497(15) 1.0 Uiso 0.0237(13) 2
N N(5) 0.7428(27) 0.4395(23) 0.7548(13) 1.0 Uiso 0.0237(13) 2
C C(6) 0.691(4) 0.2516(34) 0.7497(17) 1.0 Uiso 0.0237(13) 2
C C(7) 0.5957(33) 0.181(4) 0.8614(23) 1.0 Uiso 0.0237(13) 2
C C(8) 0.753(4) 0.1561(29) 0.9536(19) 1.0 Uiso 0.0237(13) 2
C C(9) 0.805(4) 0.342(4) 0.9522(18) 1.0 Uiso 0.0237(13) 2
C C(10) 0.8948(30) 0.4099(34) 0.8390(20) 1.0 Uiso 0.0237(13) 2

loop_
_atom_type_symbol
_atom_type_number_in_cell
_atom_type_scat_dispersion_real
_atom_type_scat_dispersion_imag
_atom_type_scat_Cromer_Mann_a1
_atom_type_scat_Cromer_Mann_a2
_atom_type_scat_Cromer_Mann_a3
_atom_type_scat_Cromer_Mann_a4
_atom_type_scat_Cromer_Mann_b1
_atom_type_scat_Cromer_Mann_b2
_atom_type_scat_Cromer_Mann_b3
_atom_type_scat_Cromer_Mann_b4
_atom_type_scat_Cromer_Mann_c
_atom_type_scat_source
Zr 2.0 0.000 0.000 17.8765 1.27618 10.9480 11.9160 5.41732 0.11762 3.65721 87.6627 2.06929 International_Tables_Vol_C
O 6.0 0.000 0.000 3.04850 13.2771 2.28680 5.70110 1.54630 0.32390 0.86700 32.9089 0.25080 International_Tables_Vol_C
P 2.0 0.000 0.000 6.43450 1.90670 4.17910 27.1570 1.78000 0.52600 1.49080 68.1645 1.11490 International_Tables_Vol_C
C 12.0 0.000 0.000 2.31000 20.8439 1.02000 10.2075 1.58860 0.56870 0.86500 51.6512 0.21560 International_Tables_Vol_C
N 2.0 0.000 0.000 12.2126 0.00570 3.13220 9.89330 2.01250 28.9975 1.16630 0.58260 -11.529 International_Tables_Vol_C
F 6.0 0.000 0.000 3.53920 10.2825 2.64120 4.29440 1.51700 0.26150 1.02430 26.1476 0.27760 International_Tables_Vol_C

loop_
_diffrn_radiation_wavelength
_diffrn_radiation_wavelength_wt
_diffrn_radiation_type
_diffrn_radiation_wavelength_id
1.540500 1.000 K\a~1~ 1
1.544300 0.500 K\a~2~ 2

loop_
_geom_angle_atom_site_label_1
_geom_angle_atom_site_label_2
_geom_angle_atom_site_label_3
_geom_angle
_geom_angle_site_symmetry_1
_geom_angle_site_symmetry_3
_geom_angle_publ_flag
F(1) Zr(1) F(2) 84.9(7) 1_555 1_555 n
F(1) Zr(1) O(1) 93.6(7) 1_555 1_555 n
F(1) Zr(1) O(2) 91.8(6) 1_555 1_555 n
F(1) Zr(1) O(3) 88.2(6) 1_555 1_555 n
F(1) Zr(1) F(3) 178.0(8) 1_555 1_555 n
F(2) Zr(1) O(1) 91.1(6) 1_555 1_555 n
F(2) Zr(1) O(2) 174.8(7) 1_555 1_555 n
F(2) Zr(1) O(3) 84.2(6) 1_555 1_555 n
F(2) Zr(1) F(3) 93.1(7) 1_555 1_555 n
O(1) Zr(1) O(2) 93.1(6) 1_555 1_555 n
O(1) Zr(1) O(3) 174.8(7) 1_555 1_555 n
O(1) Zr(1) F(3) 86.0(6) 1_555 1_555 n
O(2) Zr(1) O(3) 91.7(6) 1_555 1_555 n
O(2) Zr(1) F(3) 90.2(6) 1_555 1_555 n
O(3) Zr(1) F(3) 92.1(7) 1_555 1_555 n
Zr(1) O(1) P(1) 143.4(11) 1_555 1_455 n
Zr(1) O(2) P(1) 152.0(11) 1_555 -1_676 n
Zr(1) O(3) P(1) 142.7(11) 1_555 1_555 n
O(1) P(1) O(2) 106.8(10) 1_655 -1_676 n
O(1) P(1) O(3) 109.1(10) 1_655 1_555 n
O(1) P(1) C(4) 109.6(10) 1_655 1_555 n
O(2) P(1) O(3) 109.2(11) -1_676 1_555 n
O(2) P(1) C(4) 109.3(9) -1_676 1_555 n
O(3) P(1) C(4) 112.6(8) 1_555 1_555 n
P(1) C(4) N(5) 112.2(10) 1_555 1_555 n
C(4) N(5) C(6) 109.1(11) 1_555 1_555 n
C(4) N(5) C(10) 108.8(11) 1_555 1_555 n
C(6) N(5) C(10) 109.0(12) 1_555 1_555 n
N(5) C(6) C(7) 106.1(13) 1_555 1_555 n
C(6) C(7) C(8) 109.1(11) 1_555 1_555 n
C(7) C(8) C(9) 108.5(11) 1_555 1_555 n
C(8) C(9) C(10) 107.5(14) 1_555 1_555 n
N(5) C(10) C(9) 109.8(10) 1_555 1_555 n

loop_
_geom_bond_atom_site_label_1
_geom_bond_atom_site_label_2
_geom_bond_distance
_geom_bond_site_symmetry_2
_geom_bond_publ_flag
Zr(1) F(1) 1.845(11) 1_555 n
Zr(1) F(2) 2.069(14) 1_555 n
Zr(1) O(1) 2.066(13) 1_555 n
Zr(1) O(2) 2.225(12) 1_555 n
Zr(1) O(3) 2.078(13) 1_555 n
Zr(1) F(3) 1.908(11) 1_555 n
F(1) Zr(1) 1.845(11) 1_555 n
F(2) Zr(1) 2.069(14) 1_555 n
F(2) N(5) 2.995(24) 1_555 n
O(1) Zr(1) 2.066(13) 1_555 n
O(1) P(1) 1.552(14) 1_455 n
O(2) Zr(1) 2.225(12) 1_555 n
O(2) P(1) 1.589(13) -1_676 n
O(3) Zr(1) 2.078(13) 1_555 n
O(3) P(1) 1.533(13) 1_555 n
F(3) Zr(1) 1.908(11) 1_555 n
P(1) O(1) 1.552(14) 1_655 n
P(1) O(2) 1.589(13) -1_676 n
P(1) O(3) 1.533(13) 1_555 n
P(1) C(4) 1.905(14) 1_555 n
C(4) P(1) 1.905(14) 1_555 n
C(4) N(5) 1.421(16) 1_555 n
N(5) F(2) 2.995(24) 1_555 n
N(5) C(4) 1.421(16) 1_555 n
N(5) C(6) 1.463(18) 1_555 n
N(5) C(10) 1.436(18) 1_555 n
C(6) N(5) 1.463(18) 1_555 n
C(6) C(7) 1.505(18) 1_555 n
C(7) C(6) 1.505(18) 1_555 n
C(7) C(8) 1.537(19) 1_555 n
C(8) C(7) 1.537(19) 1_555 n
C(8) C(9) 1.43(4) 1_555 n
C(9) C(8) 1.43(4) 1_555 n
C(9) C(10) 1.502(18) 1_555 n
C(10) N(5) 1.436(18) 1_555 n
C(10) C(9) 1.502(18) 1_555 n
